data_2003215
loop_
_publ_author_name
'Ca\"etano, Odile'
'Lapasset, Jacques'
'Saint-Gr\'egoire, Pierre'

_publ_section_title
;
Tetraethylammonium Tetramethylammonium
Tetrachlorozincate(II),
[(C~2~H~5~)~4~N][(CH~3~)~4~N]ZnCl~4~
;
_journal_coeditor_code NA1105
_journal_issue 2
_journal_name_full 'Acta Crystallographica Section C'
_journal_page_first 220
_journal_page_last 222
_journal_paper_doi 10.1107/S0108270194008152
_journal_volume 51
_journal_year 1995
_chemical_formula_structural '[N (C2 H5 )4 ] [N (C H3 )4 ] Zn Cl4'
_chemical_formula_sum 'C12 H32 Cl4 N2 Zn'
_chemical_formula_weight 411.61
_space_group_IT_number 113
_symmetry_cell_setting tetragonal
_symmetry_space_group_name_Hall 'P -4 2ab'
_symmetry_space_group_name_H-M 'P -4 21 m'
_cell_angle_alpha 90
_cell_angle_beta 90
_cell_angle_gamma 90
_cell_formula_units_Z 4
_cell_length_a 13.087(2)
_cell_length_b 13.087(2)
_cell_length_c 11.793(1)
_cell_measurement_reflns_used 23
_cell_measurement_temperature 298
_cell_measurement_theta_max 23
_cell_measurement_theta_min 13.6
_cell_volume 2019.8(5)
_computing_cell_refinement 'Enraf-Nonius CAD4 software'
_computing_data_collection 'Enraf-Nonius CAD4 software'
_computing_data_reduction 'local program'
_computing_molecular_graphics
;ORTEPII (Johnson, 1976), adapted to the Macintosh (Andr\'e & Michalowicz,
 1991)
;
_computing_publication_material 'local program'
_computing_structure_refinement 'SHELX76 (Sheldrick, 1976)'
_computing_structure_solution 'SHELXS86 (Sheldrick, 1985)'
_diffrn_ambient_temperature 298
_diffrn_measurement_device 'Nonius CAD4 four-circle diffractometer'
_diffrn_measurement_method \q/2\q
_diffrn_radiation_monochromator graphite
_diffrn_radiation_source 'X-ray tube'
_diffrn_radiation_type 'Mo K\a'
_diffrn_radiation_wavelength 0.7107
_diffrn_reflns_av_R_equivalents 0.0123
_diffrn_reflns_limit_h_max 18
_diffrn_reflns_limit_h_min 0
_diffrn_reflns_limit_k_max 18
_diffrn_reflns_limit_k_min 0
_diffrn_reflns_limit_l_max 16
_diffrn_reflns_limit_l_min 0
_diffrn_reflns_number 3323
_diffrn_reflns_theta_max 30
_diffrn_reflns_theta_min 2
_diffrn_standards_decay_% 0
_diffrn_standards_interval_time 60
_diffrn_standards_number 3
_exptl_absorpt_coefficient_mu 1.629
_exptl_absorpt_correction_T_max .86
_exptl_absorpt_correction_T_min .69
_exptl_absorpt_correction_type 'SHELX76 (Sheldrick, 1976) Gaussian'
_exptl_crystal_colour colourless
_exptl_crystal_density_diffrn 1.353
_exptl_crystal_description square
_exptl_crystal_F_000 864
_exptl_crystal_size_max 0.27
_exptl_crystal_size_mid 0.19
_exptl_crystal_size_min 0.10
_refine_diff_density_max 0.474
_refine_diff_density_min -0.390
_refine_ls_goodness_of_fit_obs 1.33
_refine_ls_hydrogen_treatment refU
_refine_ls_matrix_type full
_refine_ls_number_parameters 75
_refine_ls_number_reflns 737
_refine_ls_R_factor_obs 0.041
_refine_ls_shift/esd_max 0.04
_refine_ls_structure_factor_coef F
_refine_ls_weighting_details 'w=1/[\s^2^(F)+0.001033 F^2^]'
_refine_ls_weighting_scheme calc
_refine_ls_wR_factor_obs 0.042
_reflns_number_observed 737
_reflns_number_total 1744
_reflns_observed_criterion 'F > 4\s(F)'
_cod_depositor_comments
;
The following automatic conversions were performed:

'_refine_ls_weighting_scheme' value 'calc w=1/[\s^2^(F)+0.001033
F^2^]' was changed to 'calc'. New tag '_refine_ls_weighting_details'
was created. The value of the new tag was set to
'w=1/[\s^2^(F)+0.001033 F^2^]'.

Automatic conversion script
Id: cif_fix_values 3143 2015-03-26 13:38:13Z robertas 
;
_cod_original_formula_sum 'C12 H32 Cl4 N2 Zn1'
_cod_database_code 2003215

loop_
_symmetry_equiv_pos_as_xyz
+x,+y,+z
-x,-y,z
y,-x,-z
-y,x,-z
-x+1/2,y+1/2,-z
x+1/2,-y+1/2,-z
-y+1/2,-x+1/2,z
y+1/2,x+1/2,z

loop_
_atom_site_aniso_label
_atom_site_aniso_U_11
_atom_site_aniso_U_12
_atom_site_aniso_U_13
_atom_site_aniso_U_22
_atom_site_aniso_U_23
_atom_site_aniso_U_33
Zn .0374(4) -.0008(8) -.0044(4) .0374(4) -.0044(5) .0349(5)
Cl1 .0986(17) .0152(11) -.0277(13) .0524(11) -.0088(11) .0718(12)
Cl2 .0870(12) .008(3) -.0074(11) .0870(12) -.0074(11) .0461(12)
Cl3 .0750(13) -.0155(18) .0071(11) .0750(13) .0071(11) .075(21)

loop_
_atom_site_label
_atom_site_fract_x
_atom_site_fract_y
_atom_site_fract_z
_atom_site_U_iso_or_equiv
_atom_site_thermal_displace_type
_atom_site_calc_flag
_atom_site_calc_attached_atom
_atom_site_occupancy
_atom_site_symmetry_multiplicity
Zn .74600(10) .24600(10) .81270(10) .0366(4) Uani ? ? 1 .5
Cl1 .7841(2) .0835(2) .7612(2) .074(2) Uani ? ? 1 1
Cl2 .7581(4) .2581(4) 1.0039(2) .073(2) Uani ? ? 1 .5
Cl3 .8539(4) .3539(4) .7205(3) .075(2) Uani ? ? 1 .5
N1 .2910(10) .7910(10) .3937(7) .048(2) Uiso ? ? 1 .5
N2 .0000 .0000 .0000 .057(5) Uiso ? ? 1 .25
N3 .0000 .5000 .0120(10) .052(4) Uiso ? ? 1 .25
C111 .3798(6) .7496(7) .3244(7) .065(2) Uiso ? N1 1 1
C112 .4325(8) .6575(7) .3781(8) .086(3) Uiso ? N1 1 1
C121 .3280(10) .8280(10) .5090(10) .066(4) Uiso ? N1 1 .5
C122 .407(2) .907(2) .5040(10) .103(5) Uiso ? N1 1 .5
C131 .211(2) .711(2) .4150(10) .068(4) Uiso ? N1 1 .5
C132 .165(2) .665(2) .3097(12) .088(5) Uiso ? N1 1 .5
C2 .0336(8) .0884(7) -.0745(9) .076(3) Uiso ? N2 1 1
C31 -.021(3) .612(3) -.025(3) .059(5) Uiso ? N3 .25 1
C32 -.097(2) .445(2) .030(2) .059(5) Uiso ? N3 .25 1
C33 .051(2) .522(2) .125(2) .059(5) Uiso ? N3 .25 1
C34 .075(2) .459(2) -.064(3) .059(5) Uiso ? N3 .25 1
H1111 .3512(6) .7272(7) .2421(7) .080(10) Uiso calc C111 1 1
H1112 .4356(6) .8097(6) .3143(6) .080(10) Uiso calc C111 1 1
H1121 .4944(8) .6325(7) .3241(8) .13(2) Uiso calc C112 1 1
H1122 .3780(8) .5962(7) .3880(8) .13(2) Uiso calc C112 1 1
H1123 .4625(8) .6787(7) .4601(8) .13(2) Uiso calc C112 1 1
H1211 .3580(10) .7630(10) .5550(10) .080(10) Uiso calc C121 .5 1
H1212 .2630(10) .8580(10) .5550(10) .080(10) Uiso calc C121 .5 1
H1221 .4287(16) .9287(16) .5890(10) .13(2) Uiso calc C122 .5 1
H1222 .3777(16) .973(2) .459(2) .13(2) Uiso calc C122 .5 1
H1223 .473(2) .8777(16) .459(2) .13(2) Uiso calc C122 .5 1
H1311 .2456(15) .650(2) .4640(10) .080(10) Uiso calc C131 .5 1
H1312 .150(2) .7456(15) .4640(10) .080(10) Uiso calc C131 .5 1
H1321 .1089(16) .6089(16) .3330(10) .13(2) Uiso calc C132 .5 1
H1322 .2248(16) .6295(16) .2600(10) .13(2) Uiso calc C132 .5 1
H1323 .1295(16) .7248(16) .2600(10) .13(2) Uiso calc C132 .5 1
H21 .0576(8) .1514(7) -.0217(9) .101(12) Uiso calc C2 1 1
H22 -.0294(8) .1123(7) -.1273(9) .101(12) Uiso calc C2 1 1
H23 .0966(8) .0643(7) -.1273(9) .101(12) Uiso calc C2 1 1
H311 -.059(3) .613(2) -.106(3) .09(3) Uiso calc C31 .25 1
H312 .050(3) .654(2) -.031(3) .09(3) Uiso calc C31 .25 1
H313 -.070(3) .649(2) .038(3) .09(3) Uiso calc C31 .25 1
H321 -.132(2) .430(2) -.052(2) .09(3) Uiso calc C32 .25 1
H322 -.147(2) .490(2) .0811(2) .09(3) Uiso calc C32 .25 1
H323 -.0815(2) .3729(2) .072(2) .09(3) Uiso calc C32 .25 1
H331 .072(2) .450(2) .165(2) .09(3) Uiso calc C33 .25 1
H332 -.001(2) .563(2) .179(2) .09(3) Uiso calc C3 .25 1
H333 .119(2) .567(2) .111(2) .09(3) Uiso calc C33 .25 1
H341 .039(2) .443(2) -.145(3) .09(3) Uiso calc C34 .25 1
H342 .106(2) .389(2) -.030(2) .09(3) Uiso calc C34 .25 1
H343 .136(2) .513(3) -.076(3) .09(3) Uiso calc C34 .25 1

loop_
_atom_type_symbol
_atom_type_scat_source
_atom_type_scat_dispersion_real
_atom_type_scat_dispersion_imag
C 'Cromer and Mann (1968)' 0 0
H 'Cromer and Mann (1968)' 0 0
N 'Cromer and Mann (1968)' 0 0
Cl 'Cromer and Mann (1968)' .1 .2
Zn 'IntTabIV Table 2.2B' .3 1.5

loop_
_geom_angle_atom_site_label_1
_geom_angle_atom_site_label_2
_geom_angle_atom_site_label_3
_geom_angle_site_symmetry_1
_geom_angle_site_symmetry_2
_geom_angle_site_symmetry_3
_geom_angle
_geom_angle_publ_flag
Cl1 Zn Cl1 . . 8_545 109.9(2) yes
Cl1 Zn Cl2 . . . 108.5(2) yes
Cl1 Zn Cl3 . . . 108.5(2) yes
Cl2 Zn Cl3 . . . 112.9(2) yes
C111 N1 C111 . . 8_455 104.9(9) yes
C111 N1 C121 . . . 111.0(10) yes
C111 N1 C131 . . . 112.0(10) yes
C121 N1 C131 . . . 107.0(10) yes
C2 N2 C2 . . 2 109.3(8) yes
C2 N2 C2 . . 3 109.6(4) yes
C31 N3 C32 . . . 110(2) yes
C31 N3 C33 . . . 98(2) yes
C31 N3 C34 . . . 108(2) yes
C32 N3 C33 . . . 111(2) yes
C32 N3 C34 . . . 119(2) yes
C33 N3 C34 . . . 109(2) yes
N1 C111 C112 . . . 113.8(8) yes
N1 C121 C122 . . . 114.3(2) yes
N1 C131 C132 . . . 114.5(2) yes

loop_
_geom_bond_atom_site_label_1
_geom_bond_atom_site_label_2
_geom_bond_site_symmetry_1
_geom_bond_site_symmetry_2
_geom_bond_distance
_geom_bond_publ_flag
Zn Cl1 . . 2.267(6) yes
Zn Cl2 . . 2.266(6) yes
Zn Cl3 . . 2.274(7) yes
N1 C111 . . 1.52(2) yes
N1 C121 . . 1.52(2) yes
N1 C131 . . 1.50(2) yes
N2 C2 . . 1.52(2) yes
N3 C31 . . 1.56(3) yes
N3 C32 . . 1.47(3) yes
N3 C33 . . 1.51(3) yes
N3 C34 . . 1.44(3) yes
C111 C112 . . 1.530(10) yes
C121 C122 . . 1.47(3) yes
C131 C132 . . 1.50(2) yes
